data_7219025
loop_
_publ_author_name
'Beyeh, N. K.'
'Pan, F.'
'Valkonen, A.'
'Rissanen, K.'

_publ_section_title
;
 Encapsulation of secondary and tertiary ammonium salts by resorcinarenes
 and pyrogallarenes: the effect of size and charge concentration
;
_journal_issue 5
_journal_name_full CrystEngComm
_journal_page_first 1182
_journal_paper_doi 10.1039/C4CE01927J
_journal_volume 17
_journal_year 2015
_chemical_formula_moiety 'C36 H40 O8, 3(C H4 O) 2(H2 O) C6 H16 N2, 2(Cl)'
_chemical_formula_sum 'C45 H72 Cl2 N2 O13'
_chemical_formula_weight 919.97
_chemical_name_systematic
;
 ?
;
_space_group_crystal_system triclinic
_space_group_IT_number 2
_space_group_name_Hall '-P 1'
_space_group_name_H-M_alt 'P -1'
_symmetry_space_group_name_Hall '-P 1'
_symmetry_space_group_name_H-M 'P -1'
_atom_sites_solution_hydrogens mixed
_audit_creation_date 2014-05-05
_audit_creation_method
;
Olex2 1.2
(compiled 2013.12.10 svn.r2850 for OlexSys, GUI svn.r4736)
;
_audit_update_record
;
2014-11-07 deposited with the CCDC.
2014-12-03 downloaded from the CCDC.
;
_cell_angle_alpha 94.3636(17)
_cell_angle_beta 101.9147(18)
_cell_angle_gamma 97.3470(18)
_cell_formula_units_Z 2
_cell_length_a 11.5090(3)
_cell_length_b 11.5275(2)
_cell_length_c 18.1749(4)
_cell_measurement_reflns_used 21152
_cell_measurement_temperature 123.00(10)
_cell_measurement_theta_max 76.0750
_cell_measurement_theta_min 3.8670
_cell_volume 2326.86(9)
_computing_cell_refinement
;
CrysAlisPro, Agilent Technologies,
Version 1.171.37.31 (release 14-01-2014 CrysAlis171 .NET)
(compiled Jan 14 2014,18:38:05)
;
_computing_data_collection
;
CrysAlisPro, Agilent Technologies,
Version 1.171.37.31 (release 14-01-2014 CrysAlis171 .NET)
(compiled Jan 14 2014,18:38:05)
;
_computing_data_reduction
;
CrysAlisPro, Agilent Technologies,
Version 1.171.37.31 (release 14-01-2014 CrysAlis171 .NET)
(compiled Jan 14 2014,18:38:05)
;
_computing_molecular_graphics 'Olex2 (Dolomanov et al., 2009)'
_computing_publication_material 'Olex2 (Dolomanov et al., 2009)'
_computing_structure_refinement 'ShelXL (Sheldrick, 2008)'
_computing_structure_solution 'ShelXS (Sheldrick, 2008)'
_diffrn_ambient_environment N~2~
_diffrn_ambient_temperature 123.00(10)
_diffrn_detector 'CCD plate'
_diffrn_detector_area_resol_mean 10.3953
_diffrn_detector_type Atlas
_diffrn_measured_fraction_theta_full 1.000
_diffrn_measured_fraction_theta_max 1.000
_diffrn_measurement_device 'four-circle diffractometer'
_diffrn_measurement_device_type 'SuperNova, Dual, Cu at zero, Atlas'
_diffrn_measurement_method '\w scans'
_diffrn_orient_matrix_UB_11 0.0618862000
_diffrn_orient_matrix_UB_12 0.1002129000
_diffrn_orient_matrix_UB_13 -0.0362789000
_diffrn_orient_matrix_UB_21 -0.0261607000
_diffrn_orient_matrix_UB_22 -0.0791198000
_diffrn_orient_matrix_UB_23 -0.0754676000
_diffrn_orient_matrix_UB_31 -0.1209967000
_diffrn_orient_matrix_UB_32 0.0454812000
_diffrn_orient_matrix_UB_33 -0.0239998000
_diffrn_radiation_monochromator mirror
_diffrn_radiation_probe x-ray
_diffrn_radiation_type CuK\a
_diffrn_radiation_wavelength 1.54184
_diffrn_reflns_av_unetI/netI 0.0203
_diffrn_reflns_Laue_measured_fraction_full 1.000
_diffrn_reflns_Laue_measured_fraction_max 1.000
_diffrn_reflns_limit_h_max 13
_diffrn_reflns_limit_h_min -13
_diffrn_reflns_limit_k_max 13
_diffrn_reflns_limit_k_min -13
_diffrn_reflns_limit_l_max 21
_diffrn_reflns_limit_l_min -21
_diffrn_reflns_number 24223
_diffrn_reflns_point_group_measured_fraction_full 1.000
_diffrn_reflns_point_group_measured_fraction_max 1.000
_diffrn_reflns_theta_full 66.750
_diffrn_reflns_theta_max 66.748
_diffrn_reflns_theta_min 3.888
_diffrn_source 'sealed X-ray tube'
_diffrn_source_type 'SuperNova (Cu) X-ray Source'
_exptl_absorpt_coefficient_mu 1.794
_exptl_absorpt_correction_T_max 1.00000
_exptl_absorpt_correction_T_min 0.88565
_exptl_absorpt_correction_type multi-scan
_exptl_absorpt_process_details
;
CrysAlisPro, Agilent Technologies,
Version 1.171.37.31 (release 14-01-2014 CrysAlis171 .NET)
(compiled Jan 14 2014,18:38:05)
Empirical absorption correction using spherical harmonics,
 implemented in SCALE3 ABSPACK scaling algorithm.
Empirical absorption correction using spherical harmonics,
 implemented in SCALE3 ABSPACK scaling algorithm.
;
_exptl_crystal_colour colorless
_exptl_crystal_density_diffrn 1.314
_exptl_crystal_description brick
_exptl_crystal_F_000 988
_exptl_crystal_size_max 0.2083
_exptl_crystal_size_mid 0.159
_exptl_crystal_size_min 0.1033
_refine_diff_density_max 0.656
_refine_diff_density_min -0.475
_refine_diff_density_rms 0.056
_refine_ls_extinction_method none
_refine_ls_goodness_of_fit_ref 1.017
_refine_ls_hydrogen_treatment mixed
_refine_ls_matrix_type full
_refine_ls_number_parameters 686
_refine_ls_number_reflns 24223
_refine_ls_number_restraints 49
_refine_ls_restrained_S_all 3.079
_refine_ls_R_factor_all 0.0639
_refine_ls_R_factor_gt 0.0562
_refine_ls_shift/su_max 0.000
_refine_ls_shift/su_mean 0.000
_refine_ls_structure_factor_coef Fsqd
_refine_ls_weighting_details 'w=1/[\s^2^(Fo^2^)+(0.0981P)^2^+0.9142P] where P=(Fo^2^+2Fc^2^)/3'
_refine_ls_weighting_scheme calc
_refine_ls_wR_factor_gt 0.1590
_refine_ls_wR_factor_ref 0.1638
_reflns_Friedel_coverage 0.000
_reflns_number_gt 20623
_reflns_number_total 24223
_reflns_threshold_expression 'I > 2\s(I)'
_cod_data_source_file c4ce01927j2.cif
_cod_data_source_block 5c@1
_cod_depositor_comments 'Adding full bibliography for 7219020--7219025.cif.'
_cod_database_code 7219025
_shelxl_version_number 2013-4
_chemical_oxdiff_formula 'C40 H52 F6 N2 O8 P1 '
_shelx_space_group_comment
;
The symmetry employed for this shelxl refinement is uniquely defined
by the following loop, which should always be used as a source of
symmetry information in preference to the above space-group names.
They are only intended as comments.
;
_diffrn_oxdiff_twin_integration_method simultaneous
_olex2_refinement_description
;
1. Fixed Uiso
 At 1.2 times of:
  All C(H) groups, All C(H,H) groups, All C(H,H,H,H) groups, All N(H) groups
 At 1.5 times of:
  All C(H,H,H) groups, All C(H,H,H,H,H,H) groups, All O(H) groups, All O(H,H)
  groups
2. Shared sites
{O9A, O9B}
3. Restrained distances
 H9AA-O4
 2 with sigma of 0.02
4. Uiso/Uaniso restraints and constraints
Uanis(Cl3A) \\sim Ueq, Uanis(Cl3D) \\sim Ueq: with sigma of 0.005 and sigma for
terminal atoms of 0.01
Uanis(O12C) \\sim Ueq, Uanis(O12D) \\sim Ueq, Uanis(Cl3A) \\sim Ueq,
Uanis(Cl3B) \\sim Ueq, Uanis(Cl3C) \\sim Ueq, Uanis(O12E) \\sim Ueq,
Uanis(O12F) \\sim Ueq: with sigma of 0.01 and sigma for terminal atoms of 0.02
Uanis(O9A) = Uanis(O9B)
5. Others
 Fixed Sof: Cl3A(0.15) N2A(0.3) H2A(0.3) H40A(0.3) H40B(0.3) H40C(0.3)
 H40D(0.7) H40E(0.7) H40F(0.7) H41A(0.3) H41B(0.3) H41C(0.7) H41D(0.7)
 C42B(0.3) H42A(0.3) H42B(0.3) O9B(0.25) H9BA(0.25) C43A(0.75) H43D(0.75)
 H43E(0.75) H43F(0.75) O9A(0.75) H9AA(0.75) C43B(0.25) H43A(0.25) H43B(0.25)
 H43C(0.25) Cl3B(0.35) Cl3C(0.35) C42A(0.7) H42C(0.7) H42D(0.7) N2B(0.7)
 H2B(0.7) O12A(0.3) H12A(0.3) H12B(0.3) Cl3D(0.15) O12D(0.2) O12B(0.5)
 O12E(0.6) O12C(0.15) O12F(0.1) O12G(0.15)
6.a Free rotating group:
 O12A(H12A,H12B)
6.b Ternary CH refined with riding coordinates:
 C7(H7), C25(H25), C34(H34), C16(H16), N1(H1A), N2A(H2A), N2B(H2B)
6.c Secondary CH2 refined with riding coordinates:
 C26(H26A,H26B), C17(H17A,H17B), C8(H8A,H8B), C35(H35A,H35B), C37(H37A,H37B),
 C39(H39A,H39B), C41(H41A,H41B), C41(H41C,H41D), C42B(H42A,H42B), C42A(H42C,
 H42D)
6.d Me refined with riding coordinates:
 C40(H40A,H40B,H40C), C40(H40D,H40E,H40F)
6.e Aromatic/amide H refined with riding coordinates:
 C24(H24), C6(H6A), C33(H33), C15(H15), C21(H21), C12(H12), C3(H3A), C30(H30)
6.f Idealised Me refined as rotating group:
 C18(H18A,H18B,H18C), C9(H9A,H9B,H9C), C27(H27A,H27B,H27C), C36(H36A,H36B,
 H36C), C38(H38A,H38B,H38C), C43A(H43D,H43E,H43F), C44(H44A,H44B,H44C),
 C45(H45A,H45B,H45C), C43B(H43A,H43B,H43C)
6.g Idealised tetrahedral OH refined as rotating group:
 O2(H2), O5(H5), O1(H1), O8(H8), O4(H4), O3(H3), O7(H7A), O11(H11), O9B(H9BA),
 O10(H10), O9A(H9AA)
;

loop_
_space_group_symop_operation_xyz
'x, y, z'
'-x, -y, -z'

loop_
_atom_site_label
_atom_site_type_symbol
_atom_site_fract_x
_atom_site_fract_y
_atom_site_fract_z
_atom_site_U_iso_or_equiv
_atom_site_adp_type
_atom_site_occupancy
_atom_site_site_symmetry_order
_atom_site_calc_flag
_atom_site_refinement_flags_posn
_atom_site_refinement_flags_adp
_atom_site_refinement_flags_occupancy
_atom_site_disorder_assembly
_atom_site_disorder_group
Cl1 Cl 0.14064(8) 0.64274(9) 0.50182(5) 0.0526(2) Uani 1 1 d . . . . .
O6 O -0.15389(17) 0.41338(16) 0.66827(10) 0.0321(4) Uani 1 1 d . . . . .
O2 O -0.2241(2) 1.11750(18) 0.69068(11) 0.0414(5) Uani 1 1 d . . . . .
H2 H -0.2719 1.1241 0.6501 0.062 Uiso 1 1 calc GR . . . .
O5 O 0.16715(18) 0.72732(16) 0.66910(10) 0.0343(4) Uani 1 1 d . . . . .
H5 H 0.1579 0.6970 0.6244 0.051 Uiso 1 1 calc GR . . . .
O1 O -0.5406(2) 0.80621(18) 0.69397(12) 0.0467(6) Uani 1 1 d . . . . .
H1 H -0.5698 0.8323 0.6534 0.070 Uiso 1 1 calc GR . . . .
C24 C 0.0162(2) 0.6366(2) 0.81632(12) 0.0231(5) Uani 1 1 d . . . . .
H24 H 0.0196 0.6599 0.8681 0.028 Uiso 1 1 calc R . . . .
O8 O -0.62700(17) 0.58509(17) 0.74252(13) 0.0400(5) Uani 1 1 d . . . . .
H8 H -0.6242 0.6572 0.7377 0.060 Uiso 1 1 calc GR . . . .
O4 O 0.29721(19) 0.97587(18) 0.73292(14) 0.0451(5) Uani 1 1 d D . . . .
H4 H 0.2921 0.9026 0.7242 0.068 Uiso 1 1 calc GR . . . .
C28 C -0.2787(2) 0.5001(2) 0.79854(14) 0.0252(5) Uani 1 1 d . . . . .
O3 O 0.02460(19) 1.24755(18) 0.76027(15) 0.0505(6) Uani 1 1 d . . . . .
H3 H 0.0838 1.3002 0.7640 0.076 Uiso 1 1 calc GR . . . .
C7 C -0.1047(2) 1.0984(2) 0.84145(13) 0.0272(5) Uani 1 1 d . . . . .
H7 H -0.1137 1.1804 0.8292 0.033 Uiso 1 1 calc R . . . .
C14 C 0.1390(2) 0.9224(2) 0.79789(13) 0.0255(5) Uani 1 1 d . . . . .
C25 C -0.1521(2) 0.4687(2) 0.82009(13) 0.0252(5) Uani 1 1 d . . . . .
H25 H -0.1567 0.3840 0.8013 0.030 Uiso 1 1 calc R . . . .
C34 C -0.4395(2) 0.7608(2) 0.84135(15) 0.0305(6) Uani 1 1 d . . . . .
H34 H -0.5282 0.7618 0.8294 0.037 Uiso 1 1 calc R . . . .
C23 C -0.0671(2) 0.5396(2) 0.78056(13) 0.0238(5) Uani 1 1 d . . . . .
C19 C 0.0946(2) 0.7013(2) 0.78035(13) 0.0246(5) Uani 1 1 d . . . . .
C6 C -0.2768(2) 0.9327(2) 0.83859(13) 0.0279(5) Uani 1 1 d . . . . .
H6A H -0.2400 0.9225 0.8890 0.033 Uiso 1 1 calc R . . . .
C33 C -0.3037(2) 0.6101(2) 0.82140(14) 0.0277(5) Uani 1 1 d . . . . .
H33 H -0.2387 0.6670 0.8481 0.033 Uiso 1 1 calc R . . . .
C13 C 0.1998(2) 1.0024(2) 0.75978(16) 0.0313(6) Uani 1 1 d . . . . .
C15 C 0.0391(2) 0.9557(2) 0.82068(13) 0.0265(5) Uani 1 1 d . . . . .
H15 H -0.0051 0.9013 0.8451 0.032 Uiso 1 1 calc R . . . .
C16 C 0.1839(2) 0.8079(2) 0.81849(13) 0.0248(5) Uani 1 1 d . . . . .
H16 H 0.2582 0.8045 0.7985 0.030 Uiso 1 1 calc R . . . .
C32 C -0.4184(2) 0.6422(2) 0.80759(14) 0.0279(6) Uani 1 1 d . . . . .
C10 C -0.0004(2) 1.0640(2) 0.81004(14) 0.0267(5) Uani 1 1 d . . . . .
C26 C -0.1083(2) 0.4798(2) 0.90671(14) 0.0286(5) Uani 1 1 d . . . . .
H26A H -0.0266 0.4580 0.9193 0.034 Uiso 1 1 calc R . . . .
H26B H -0.1036 0.5626 0.9273 0.034 Uiso 1 1 calc R . . . .
C21 C 0.0058(2) 0.5693(2) 0.66605(12) 0.0281(5) Uani 1 1 d . . . . .
H21 H 0.0017 0.5466 0.6141 0.034 Uiso 1 1 calc R . . . .
C11 C 0.0644(2) 1.1416(2) 0.77292(16) 0.0321(6) Uani 1 1 d . . . . .
C29 C -0.3758(3) 0.4181(2) 0.75855(17) 0.0340(6) Uani 1 1 d . . . . .
C12 C 0.1628(3) 1.1112(2) 0.74775(17) 0.0362(6) Uani 1 1 d . . . . .
H12 H 0.2056 1.1648 0.7221 0.043 Uiso 1 1 calc R . . . .
C17 C 0.2207(2) 0.8092(2) 0.90472(13) 0.0270(5) Uani 1 1 d . . . . .
H17A H 0.1491 0.8140 0.9264 0.032 Uiso 1 1 calc R . . . .
H17B H 0.2502 0.7344 0.9168 0.032 Uiso 1 1 calc R . . . .
C5 C -0.2223(2) 1.0200(2) 0.80303(13) 0.0273(5) Uani 1 1 d . . . . .
C20 C 0.0885(2) 0.6644(2) 0.70422(14) 0.0273(5) Uani 1 1 d . . . . .
C3 C -0.3825(3) 0.9641(2) 0.69242(14) 0.0396(7) Uani 1 1 d . . . . .
H3A H -0.4189 0.9745 0.6419 0.048 Uiso 1 1 calc R . . . .
C22 C -0.0706(2) 0.5076(2) 0.70412(13) 0.0265(5) Uani 1 1 d . . . . .
O7 O -0.3572(2) 0.30688(18) 0.73574(18) 0.0592(7) Uani 1 1 d . . . . .
H7A H -0.4143 0.2576 0.7413 0.089 Uiso 1 1 calc GR . . . .
C18 C 0.3180(3) 0.9116(3) 0.94178(14) 0.0337(6) Uani 1 1 d . . . . .
H18A H 0.3883 0.9090 0.9194 0.051 Uiso 1 1 calc GR . . . .
H18B H 0.3411 0.9054 0.9962 0.051 Uiso 1 1 calc GR . . . .
H18C H 0.2872 0.9861 0.9336 0.051 Uiso 1 1 calc GR . . . .
C2 C -0.4357(3) 0.8780(2) 0.72968(16) 0.0363(6) Uani 1 1 d . . . . .
C8 C -0.0764(2) 1.1016(2) 0.92849(13) 0.0279(5) Uani 1 1 d . . . . .
H8A H -0.1457 1.1239 0.9477 0.033 Uiso 1 1 calc R . . . .
H8B H -0.0647 1.0219 0.9425 0.033 Uiso 1 1 calc R . . . .
C31 C -0.5112(2) 0.5590(2) 0.76451(16) 0.0311(6) Uani 1 1 d . . . . .
C4 C -0.2766(3) 1.0344(2) 0.72886(14) 0.0333(6) Uani 1 1 d . . . . .
C1 C -0.3834(2) 0.8591(2) 0.80375(14) 0.0296(6) Uani 1 1 d . . . . .
C30 C -0.4905(2) 0.4475(2) 0.74078(17) 0.0355(6) Uani 1 1 d . . . . .
H30 H -0.5549 0.3915 0.7124 0.043 Uiso 1 1 calc R . . . .
C35 C -0.3981(2) 0.7735(2) 0.92803(15) 0.0333(6) Uani 1 1 d . . . . .
H35A H -0.3112 0.7684 0.9417 0.040 Uiso 1 1 calc R . . . .
H35B H -0.4102 0.8520 0.9486 0.040 Uiso 1 1 calc R . . . .
C9 C 0.0353(3) 1.1880(3) 0.96596(14) 0.0327(6) Uani 1 1 d . . . . .
H9A H 0.1056 1.1624 0.9506 0.049 Uiso 1 1 calc GR . . . .
H9B H 0.0465 1.1909 1.0210 0.049 Uiso 1 1 calc GR . . . .
H9C H 0.0258 1.2664 0.9504 0.049 Uiso 1 1 calc GR . . . .
C27 C -0.1913(3) 0.4014(3) 0.94370(15) 0.0349(6) Uani 1 1 d . . . . .
H27A H -0.2024 0.3204 0.9200 0.052 Uiso 1 1 calc GR . . . .
H27B H -0.2692 0.4295 0.9372 0.052 Uiso 1 1 calc GR . . . .
H27C H -0.1557 0.4038 0.9978 0.052 Uiso 1 1 calc GR . . . .
C36 C -0.4661(3) 0.6791(3) 0.96424(17) 0.0413(7) Uani 1 1 d . . . . .
H36A H -0.5523 0.6829 0.9503 0.062 Uiso 1 1 calc GR . . . .
H36B H -0.4387 0.6924 1.0194 0.062 Uiso 1 1 calc GR . . . .
H36C H -0.4508 0.6013 0.9463 0.062 Uiso 1 1 calc GR . . . .
O11 O 0.2191(2) 0.40953(19) 0.78295(12) 0.0480(5) Uani 1 1 d . . . . .
H11 H 0.2465 0.4690 0.7645 0.072 Uiso 1 1 calc GR . . . .
Cl3A Cl -0.3700(17) 0.7790(17) 0.4523(8) 0.092(6) Uani 0.15 1 d . U P A 1
N1 N -0.0557(3) 0.9294(2) 0.54919(14) 0.0452(6) Uani 1 1 d . . . . .
H1A H -0.0904 0.8607 0.5105 0.054 Uiso 1 1 calc R . . . .
C38 C -0.0887(3) 0.8993(3) 0.62106(16) 0.0470(8) Uani 1 1 d . . . . .
H38A H -0.0609 0.8251 0.6343 0.070 Uiso 1 1 calc GR . . . .
H38B H -0.1762 0.8908 0.6147 0.070 Uiso 1 1 calc GR . . . .
H38C H -0.0509 0.9621 0.6615 0.070 Uiso 1 1 calc GR . . . .
C37 C 0.0758(3) 0.9470(4) 0.5553(2) 0.0578(9) Uani 1 1 d . . . . .
H37A H 0.1090 0.8765 0.5730 0.069 Uiso 1 1 calc R . . . .
H37B H 0.1135 1.0150 0.5930 0.069 Uiso 1 1 calc R . . . .
C39 C -0.1057(4) 1.0310(4) 0.5207(3) 0.0659(11) Uani 1 1 d . . . . .
H39A H -0.0729 1.1012 0.5575 0.079 Uiso 1 1 calc R . . . .
H39B H -0.1940 1.0175 0.5150 0.079 Uiso 1 1 calc R . . . .
N2A N -0.4061(9) 0.5380(10) 0.5674(5) 0.033(2) Uani 0.3 1 d . . P B 1
H2A H -0.3961 0.4605 0.5873 0.040 Uiso 0.3 1 calc R . P B 1
C40 C -0.3330(3) 0.6407(3) 0.62290(18) 0.0488(8) Uani 1 1 d . . . . .
H40A H -0.3433 0.7148 0.6009 0.073 Uiso 0.3 1 calc R . P B 1
H40B H -0.2479 0.6313 0.6330 0.073 Uiso 0.3 1 calc R . P B 1
H40C H -0.3610 0.6419 0.6703 0.073 Uiso 0.3 1 calc R . P B 1
H40D H -0.3585 0.7130 0.6420 0.073 Uiso 0.7 1 calc R . P B 2
H40E H -0.2511 0.6584 0.6153 0.073 Uiso 0.7 1 calc R . P B 2
H40F H -0.3353 0.5829 0.6596 0.073 Uiso 0.7 1 calc R . P B 2
C41 C -0.5422(3) 0.5641(3) 0.55732(18) 0.0513(8) Uani 1 1 d . . . . .
H41A H -0.5637 0.5755 0.6071 0.062 Uiso 0.3 1 calc R . P B 1
H41B H -0.5528 0.6356 0.5313 0.062 Uiso 0.3 1 calc R . P B 1
H41C H -0.5691 0.6356 0.5778 0.062 Uiso 0.7 1 calc R . P B 2
H41D H -0.5484 0.5036 0.5927 0.062 Uiso 0.7 1 calc R . P B 2
C42B C -0.3827(10) 0.5401(12) 0.4886(6) 0.042(2) Uani 0.3 1 d . . P B 1
H42A H -0.4043 0.6129 0.4673 0.050 Uiso 0.3 1 calc R . P B 1
H42B H -0.2968 0.5370 0.4898 0.050 Uiso 0.3 1 calc R . P B 1
O9B O -0.5406(2) 1.1695(2) 0.76429(16) 0.0613(6) Uani 0.25 1 d . . P C 2
H9BA H -0.4748 1.1438 0.7752 0.092 Uiso 0.25 1 calc GR . P C 2
C43A C -0.4988(5) 1.1638(5) 0.8426(3) 0.0669(14) Uani 0.75 1 d . . P D 1
H43D H -0.4466 1.1029 0.8501 0.100 Uiso 0.75 1 calc GR . P D 1
H43E H -0.5674 1.1445 0.8660 0.100 Uiso 0.75 1 calc GR . P D 1
H43F H -0.4535 1.2400 0.8661 0.100 Uiso 0.75 1 calc GR . P D 1
O10 O -0.1188(3) 0.6961(3) 0.47900(15) 0.0750(9) Uani 1 1 d . . . . .
H10 H -0.0455 0.6897 0.4876 0.113 Uiso 1 1 calc GR . . . .
C44 C -0.1719(4) 0.6578(4) 0.4017(2) 0.0671(11) Uani 1 1 d . . . . .
H44A H -0.1125 0.6753 0.3709 0.101 Uiso 1 1 calc GR . . . .
H44B H -0.2406 0.6990 0.3851 0.101 Uiso 1 1 calc GR . . . .
H44C H -0.1991 0.5729 0.3959 0.101 Uiso 1 1 calc GR . . . .
C45 C 0.2661(4) 0.4209(4) 0.8607(2) 0.0748(12) Uani 1 1 d . . . . .
H45A H 0.3539 0.4305 0.8703 0.112 Uiso 1 1 calc GR . . . .
H45B H 0.2362 0.3503 0.8819 0.112 Uiso 1 1 calc GR . . . .
H45C H 0.2411 0.4900 0.8845 0.112 Uiso 1 1 calc GR . . . .
O9A O -0.5406(2) 1.1695(2) 0.76429(16) 0.0613(6) Uani 0.75 1 d . . P D 1
H9AA H -0.6109 1.1332 0.7504 0.092 Uiso 0.75 1 calc DGR . P D 1
C43B C -0.5811(12) 1.1605(11) 0.6832(7) 0.048(3) Uani 0.25 1 d . . P C 2
H43A H -0.6642 1.1208 0.6687 0.073 Uiso 0.25 1 calc GR . P C 2
H43B H -0.5297 1.1152 0.6593 0.073 Uiso 0.25 1 calc GR . P C 2
H43C H -0.5767 1.2395 0.6664 0.073 Uiso 0.25 1 calc GR . P C 2
Cl3B Cl -0.3802(7) 0.8595(6) 0.4773(5) 0.0694(15) Uani 0.35 1 d . U P E 2
Cl3C Cl -0.3985(11) 0.8030(11) 0.4667(8) 0.092(3) Uani 0.35 1 d . U P F 3
C42A C -0.3764(5) 0.4823(5) 0.5221(3) 0.0503(12) Uani 0.7 1 d . . P B 2
H42C H -0.3836 0.4225 0.5579 0.060 Uiso 0.7 1 calc R . P B 2
H42D H -0.2914 0.4980 0.5183 0.060 Uiso 0.7 1 calc R . P B 2
N2B N -0.4153(4) 0.5919(5) 0.5499(3) 0.0424(10) Uani 0.7 1 d . . P B 2
H2B H -0.4109 0.6503 0.5122 0.051 Uiso 0.7 1 calc R . P B 2
O12A O -0.3902(6) 0.3073(7) 0.5906(4) 0.0442(17) Uani 0.3 1 d . . P G 1
H12A H -0.4490 0.2495 0.5754 0.066 Uiso 0.3 1 d G . P G 1
H12B H -0.3462 0.2942 0.6333 0.066 Uiso 0.3 1 d G . P G 1
Cl3D Cl -0.367(3) 0.830(3) 0.4581(14) 0.094(8) Uani 0.15 1 d . U P H 4
O12D O -0.3461(16) 0.075(2) 0.4171(15) 0.098(7) Uani 0.2 1 d . U P I 4
O12B O -0.3393(7) 0.1568(9) 0.5592(4) 0.091(2) Uani 0.5 1 d . . P J 2
O12E O -0.3562(6) 0.1404(5) 0.4412(3) 0.0776(18) Uani 0.6 1 d . U P K 5
O12C O -0.373(3) 0.212(2) 0.5760(17) 0.095(10) Uani 0.15 1 d . U P L 3
O12F O -0.368(4) 0.152(4) 0.499(2) 0.099(11) Uani 0.1 1 d . U P M 6
O12G O -0.4051(18) 0.068(2) 0.5494(12) 0.084(6) Uani 0.15 1 d . . P N 7
H6 H -0.139(3) 0.396(3) 0.628(2) 0.051(11) Uiso 1 1 d . . . . .

loop_
_atom_site_aniso_label
_atom_site_aniso_U_11
_atom_site_aniso_U_22
_atom_site_aniso_U_33
_atom_site_aniso_U_23
_atom_site_aniso_U_13
_atom_site_aniso_U_12
Cl1 0.0508(5) 0.0774(6) 0.0278(3) -0.0123(4) 0.0056(3) 0.0182(4)
O6 0.0344(10) 0.0357(10) 0.0223(9) -0.0055(7) 0.0038(7) -0.0008(8)
O2 0.0521(13) 0.0375(11) 0.0318(10) 0.0056(8) 0.0004(9) 0.0100(9)
O5 0.0489(12) 0.0315(10) 0.0227(9) -0.0002(7) 0.0142(8) -0.0020(8)
O1 0.0505(13) 0.0330(10) 0.0413(11) -0.0023(8) -0.0217(9) 0.0045(9)
C24 0.0257(13) 0.0247(12) 0.0201(10) 0.0018(9) 0.0048(9) 0.0087(9)
O8 0.0239(10) 0.0312(10) 0.0606(13) 0.0038(9) -0.0008(9) 0.0049(8)
O4 0.0401(12) 0.0338(11) 0.0715(15) 0.0144(10) 0.0294(11) 0.0096(9)
C28 0.0252(13) 0.0266(12) 0.0238(12) 0.0027(9) 0.0050(10) 0.0045(10)
O3 0.0332(11) 0.0301(11) 0.0924(18) 0.0270(11) 0.0144(11) 0.0069(9)
C7 0.0353(14) 0.0237(12) 0.0224(12) 0.0023(9) 0.0038(10) 0.0077(10)
C14 0.0297(13) 0.0242(12) 0.0199(11) -0.0011(9) 0.0019(10) 0.0016(10)
C25 0.0252(13) 0.0246(12) 0.0247(12) 0.0021(9) 0.0032(9) 0.0042(10)
C34 0.0230(13) 0.0322(14) 0.0324(13) -0.0067(10) -0.0009(10) 0.0072(10)
C23 0.0236(12) 0.0256(12) 0.0225(11) 0.0024(9) 0.0028(9) 0.0088(10)
C19 0.0285(13) 0.0229(12) 0.0228(11) 0.0014(9) 0.0042(9) 0.0078(10)
C6 0.0265(14) 0.0313(13) 0.0237(11) -0.0036(10) -0.0009(10) 0.0109(10)
C33 0.0251(13) 0.0292(13) 0.0250(12) -0.0023(9) -0.0004(9) 0.0028(10)
C13 0.0278(13) 0.0324(14) 0.0335(14) 0.0057(11) 0.0060(11) 0.0034(11)
C15 0.0352(14) 0.0239(12) 0.0208(11) 0.0018(9) 0.0073(10) 0.0046(10)
C16 0.0272(13) 0.0252(12) 0.0233(12) 0.0017(9) 0.0073(9) 0.0056(10)
C32 0.0262(13) 0.0287(13) 0.0270(12) -0.0007(10) 0.0030(10) 0.0043(10)
C10 0.0310(13) 0.0255(12) 0.0216(12) 0.0016(9) 0.0020(10) 0.0035(10)
C26 0.0286(13) 0.0307(13) 0.0260(12) 0.0063(10) 0.0034(10) 0.0043(11)
C21 0.0352(14) 0.0304(13) 0.0183(10) -0.0001(9) 0.0041(10) 0.0079(10)
C11 0.0311(14) 0.0241(13) 0.0384(15) 0.0073(11) -0.0003(11) 0.0039(10)
C29 0.0307(14) 0.0244(13) 0.0444(16) -0.0033(11) 0.0068(12) 0.0011(11)
C12 0.0329(15) 0.0338(14) 0.0437(15) 0.0143(12) 0.0098(12) 0.0037(12)
C17 0.0292(13) 0.0271(12) 0.0239(12) 0.0023(9) 0.0032(10) 0.0053(10)
C5 0.0303(13) 0.0277(12) 0.0238(12) -0.0016(9) 0.0026(10) 0.0122(10)
C20 0.0344(14) 0.0256(12) 0.0238(12) 0.0050(9) 0.0078(10) 0.0084(10)
C3 0.0540(19) 0.0318(14) 0.0277(12) -0.0002(11) -0.0077(12) 0.0154(12)
C22 0.0273(13) 0.0261(12) 0.0237(12) -0.0012(9) -0.0002(9) 0.0067(10)
O7 0.0331(12) 0.0245(10) 0.118(2) -0.0174(12) 0.0240(13) -0.0014(9)
C18 0.0330(16) 0.0354(16) 0.0287(12) 0.0022(11) -0.0004(12) 0.0021(11)
C2 0.0354(15) 0.0279(13) 0.0369(14) -0.0093(11) -0.0111(12) 0.0107(11)
C8 0.0332(14) 0.0259(12) 0.0235(12) -0.0011(9) 0.0046(10) 0.0048(10)
C31 0.0216(13) 0.0302(13) 0.0378(14) 0.0002(11) 0.0005(11) 0.0022(10)
C4 0.0427(16) 0.0294(13) 0.0267(13) -0.0022(10) 0.0010(11) 0.0147(12)
C1 0.0285(13) 0.0282(13) 0.0292(13) -0.0059(10) -0.0013(10) 0.0110(10)
C30 0.0263(14) 0.0271(13) 0.0472(16) -0.0056(11) 0.0014(11) -0.0013(11)
C35 0.0281(14) 0.0375(14) 0.0315(14) -0.0064(11) 0.0036(11) 0.0056(11)
C9 0.0391(17) 0.0294(14) 0.0271(12) -0.0020(11) 0.0052(12) 0.0023(11)
C27 0.0345(16) 0.0420(17) 0.0295(12) 0.0123(12) 0.0067(12) 0.0057(12)
C36 0.0374(17) 0.0469(19) 0.0388(15) 0.0015(13) 0.0079(13) 0.0058(13)
O11 0.0450(13) 0.0406(12) 0.0539(12) 0.0070(9) 0.0064(10) -0.0049(9)
Cl3A 0.102(10) 0.096(11) 0.052(5) 0.048(6) -0.028(6) -0.032(7)
N1 0.0522(16) 0.0536(16) 0.0308(12) 0.0124(11) 0.0055(11) 0.0130(13)
C38 0.059(2) 0.0496(18) 0.0309(14) 0.0066(13) 0.0091(14) 0.0012(15)
C37 0.054(2) 0.072(3) 0.0536(19) 0.0317(18) 0.0083(16) 0.0211(18)
C39 0.073(3) 0.071(3) 0.073(3) 0.037(2) 0.034(2) 0.035(2)
N2A 0.032(5) 0.034(5) 0.031(5) 0.005(4) 0.000(3) 0.006(4)
C40 0.0491(19) 0.0503(19) 0.0412(16) 0.0029(14) 0.0000(14) 0.0033(15)
C41 0.0443(19) 0.063(2) 0.0481(17) -0.0081(16) 0.0157(15) 0.0139(15)
C42B 0.033(5) 0.069(8) 0.030(5) 0.014(5) 0.011(4) 0.017(5)
O9B 0.0522(15) 0.0481(14) 0.0844(18) 0.0048(12) 0.0236(13) -0.0025(11)
C43A 0.070(4) 0.078(4) 0.051(3) -0.012(3) 0.009(2) 0.025(3)
O10 0.0702(18) 0.096(2) 0.0538(15) -0.0159(14) -0.0021(13) 0.0323(17)
C44 0.071(3) 0.085(3) 0.0418(18) -0.0020(18) 0.0030(17) 0.022(2)
C45 0.080(3) 0.084(3) 0.049(2) 0.011(2) 0.001(2) -0.006(2)
O9A 0.0522(15) 0.0481(14) 0.0844(18) 0.0048(12) 0.0236(13) -0.0025(11)
C43B 0.050(8) 0.049(7) 0.050(7) 0.003(6) 0.020(6) 0.008(6)
Cl3B 0.061(3) 0.065(4) 0.066(3) 0.006(3) -0.019(2) 0.000(3)
Cl3C 0.093(5) 0.040(3) 0.138(7) 0.034(3) 0.006(4) 0.011(3)
C42A 0.042(3) 0.057(3) 0.053(3) -0.006(3) 0.006(2) 0.023(2)
N2B 0.043(2) 0.044(3) 0.041(2) -0.001(2) 0.0082(18) 0.013(2)
O12A 0.035(4) 0.054(5) 0.038(4) 0.022(3) -0.006(3) -0.002(3)
Cl3D 0.089(11) 0.116(16) 0.075(10) -0.005(9) -0.012(7) 0.071(11)
O12D 0.040(8) 0.110(15) 0.129(17) 0.028(13) -0.024(9) 0.014(10)
O12B 0.077(5) 0.119(7) 0.069(5) 0.041(4) -0.004(4) -0.004(5)
O12E 0.090(4) 0.069(4) 0.053(3) 0.012(3) -0.030(3) 0.006(3)
O12C 0.14(2) 0.069(14) 0.116(19) 0.015(12) 0.077(16) 0.064(14)
O12F 0.12(2) 0.14(3) 0.052(17) 0.023(18) 0.032(17) 0.08(2)
O12G 0.059(12) 0.101(16) 0.078(13) -0.001(11) 0.010(10) -0.029(12)

loop_
_atom_type_symbol
_atom_type_description
_atom_type_scat_dispersion_real
_atom_type_scat_dispersion_imag
_atom_type_scat_source
C C 0.0181 0.0091 'International Tables Vol C Tables 4.2.6.8 and 6.1.1.4'
H H 0.0000 0.0000 'International Tables Vol C Tables 4.2.6.8 and 6.1.1.4'
Cl Cl 0.3639 0.7018 'International Tables Vol C Tables 4.2.6.8 and 6.1.1.4'
N N 0.0311 0.0180 'International Tables Vol C Tables 4.2.6.8 and 6.1.1.4'
O O 0.0492 0.0322 'International Tables Vol C Tables 4.2.6.8 and 6.1.1.4'

loop_
_exptl_crystal_face_index_h
_exptl_crystal_face_index_k
_exptl_crystal_face_index_l
_exptl_crystal_face_perp_dist
_exptl_oxdiff_crystal_face_indexfrac_h
_exptl_oxdiff_crystal_face_indexfrac_k
_exptl_oxdiff_crystal_face_indexfrac_l
_exptl_oxdiff_crystal_face_x
_exptl_oxdiff_crystal_face_y
_exptl_oxdiff_crystal_face_z
0 0 11 0.0565 0.0080 -0.0103 11.4957 -0.4176 -0.8669 -0.2773
-4 0 -9 0.0551 -3.5075 -0.4873 -8.7385 0.0511 0.7898 0.6119
-6 3 7 0.0881 -5.9962 3.0002 6.5228 -0.3071 -0.5728 0.7054
-4 -1 11 0.0680 -4.4942 -0.5034 10.7569 -0.7188 -0.6544 0.2627
1 -3 -11 0.0639 0.9918 -2.9901 -10.5075 0.1429 1.0036 -0.0038
5 1 6 0.0534 5.0066 0.9870 6.4866 0.1734 -0.6986 -0.7166
3 2 -11 0.0738 2.9942 2.0046 -10.9984 0.7852 0.5931 -0.0072
2 -7 2 0.0909 1.9995 -7.0004 2.4733 -0.6675 0.3149 -0.6197
0 0 -12 0.0402 0.4918 -0.4899 -11.7484 0.4076 0.9125 0.2002
-7 -1 0 0.0699 -7.0027 -0.9902 0.0164 -0.5332 0.2603 0.8019
7 1 0 0.0741 7.0027 0.9902 -0.0164 0.5332 -0.2603 -0.8019
6 -3 5 0.0762 6.0042 -3.0104 4.9729 -0.1105 -0.2942 -0.9828
-2 7 -2 0.1056 -1.9995 7.0004 -2.4733 0.6675 -0.3149 0.6197
-2 5 7 0.0934 -2.4935 5.4933 7.2700 0.1324 -0.9181 0.3771
6 -4 -5 0.0946 6.4970 -3.5016 -5.2761 0.2426 0.5053 -0.8188

loop_
_geom_angle_atom_site_label_1
_geom_angle_atom_site_label_2
_geom_angle_atom_site_label_3
_geom_angle
_geom_angle_site_symmetry_1
_geom_angle_site_symmetry_3
C19 C24 C23 123.7(2) . .
C33 C28 C25 121.1(2) . .
C33 C28 C29 116.9(2) . .
C29 C28 C25 121.9(2) . .
C10 C7 C5 111.37(19) . .
C10 C7 C8 110.5(2) . .
C5 C7 C8 113.3(2) . .
C13 C14 C16 122.2(2) . .
C15 C14 C13 116.7(2) . .
C15 C14 C16 121.0(2) . .
C28 C25 C26 110.7(2) . .
C23 C25 C28 111.0(2) . .
C23 C25 C26 113.5(2) . .
C32 C34 C35 110.5(2) . .
C1 C34 C32 110.3(2) . .
C1 C34 C35 114.3(2) . .
C24 C23 C25 123.6(2) . .
C24 C23 C22 116.9(2) . .
C22 C23 C25 119.5(2) . .
C24 C19 C16 124.0(2) . .
C24 C19 C20 117.0(2) . .
C20 C19 C16 119.0(2) . .
C5 C6 C1 123.2(2) . .
C28 C33 C32 124.1(2) . .
O4 C13 C14 120.9(2) . .
O4 C13 C12 118.2(2) . .
C12 C13 C14 120.9(3) . .
C14 C15 C10 124.1(2) . .
C14 C16 C17 110.35(19) . .
C19 C16 C14 111.8(2) . .
C19 C16 C17 113.6(2) . .
C33 C32 C34 120.5(2) . .
C33 C32 C31 116.7(2) . .
C31 C32 C34 122.8(2) . .
C15 C10 C7 121.5(2) . .
C11 C10 C7 121.5(2) . .
C11 C10 C15 117.0(2) . .
C27 C26 C25 112.0(2) . .
C22 C21 C20 119.7(2) . .
O3 C11 C10 117.6(3) . .
O3 C11 C12 121.5(2) . .
C12 C11 C10 120.9(3) . .
O7 C29 C28 119.7(3) . .
O7 C29 C30 119.2(2) . .
C30 C29 C28 121.1(2) . .
C11 C12 C13 120.4(2) . .
C18 C17 C16 113.1(2) . .
C6 C5 C7 122.5(2) . .
C6 C5 C4 118.2(2) . .
C4 C5 C7 119.3(2) . .
O5 C20 C19 116.9(2) . .
O5 C20 C21 121.8(2) . .
C21 C20 C19 121.3(2) . .
C4 C3 C2 120.0(2) . .
O6 C22 C23 117.2(2) . .
O6 C22 C21 121.5(2) . .
C21 C22 C23 121.4(2) . .
O1 C2 C3 120.8(2) . .
O1 C2 C1 117.7(3) . .
C3 C2 C1 121.5(2) . .
C9 C8 C7 112.5(2) . .
O8 C31 C32 121.4(2) . .
O8 C31 C30 117.5(2) . .
C30 C31 C32 121.1(2) . .
O2 C4 C5 120.2(2) . .
O2 C4 C3 119.2(2) . .
C3 C4 C5 120.6(3) . .
C6 C1 C34 123.0(2) . .
C6 C1 C2 116.6(3) . .
C2 C1 C34 120.4(2) . .
C29 C30 C31 120.0(2) . .
C36 C35 C34 112.5(2) . .
C37 N1 C38 112.4(3) . .
C39 N1 C38 113.1(3) . .
C39 N1 C37 109.8(3) . .
N1 C37 C39 110.9(3) . 2_576
N1 C39 C37 110.8(3) . 2_576
C40 N2A C41 103.9(6) . .
C42B N2A C40 113.2(8) . .
C42B N2A C41 103.7(8) . .
C42B C41 N2A 105.6(6) 2_466 .
N2B C41 C42A 109.2(3) . 2_466
C41 C42B N2A 106.7(9) 2_466 .
N2B C42A C41 108.6(4) . 2_466
C40 N2B C41 112.3(3) . .
C42A N2B C40 108.8(4) . .
C42A N2B C41 108.4(4) . .

loop_
_geom_bond_atom_site_label_1
_geom_bond_atom_site_label_2
_geom_bond_distance
_geom_bond_site_symmetry_2
O6 C22 1.376(3) .
O2 C4 1.375(4) .
O5 C20 1.376(3) .
O1 C2 1.379(3) .
C24 C23 1.396(3) .
C24 C19 1.394(4) .
O8 C31 1.388(3) .
O4 C13 1.371(3) .
C28 C25 1.526(4) .
C28 C33 1.387(4) .
C28 C29 1.400(4) .
O3 C11 1.378(3) .
C7 C10 1.514(4) .
C7 C5 1.529(4) .
C7 C8 1.544(3) .
C14 C13 1.397(4) .
C14 C15 1.387(4) .
C14 C16 1.523(4) .
C25 C23 1.522(3) .
C25 C26 1.541(3) .
C34 C32 1.524(4) .
C34 C1 1.510(4) .
C34 C35 1.539(4) .
C23 C22 1.401(3) .
C19 C16 1.517(3) .
C19 C20 1.401(3) .
C6 C5 1.389(4) .
C6 C1 1.399(4) .
C33 C32 1.395(4) .
C13 C12 1.393(4) .
C15 C10 1.397(4) .
C16 C17 1.535(3) .
C32 C31 1.398(4) .
C10 C11 1.393(4) .
C26 C27 1.522(4) .
C21 C20 1.391(4) .
C21 C22 1.387(4) .
C11 C12 1.380(4) .
C29 O7 1.374(3) .
C29 C30 1.384(4) .
C17 C18 1.527(4) .
C5 C4 1.396(4) .
C3 C2 1.391(4) .
C3 C4 1.383(4) .
C2 C1 1.402(4) .
C8 C9 1.522(4) .
C31 C30 1.389(4) .
C35 C36 1.527(4) .
O11 C45 1.394(4) .
N1 C38 1.487(4) .
N1 C37 1.481(5) .
N1 C39 1.453(5) .
C37 C39 1.523(5) 2_576
C39 C37 1.523(5) 2_576
N2A C40 1.529(10) .
N2A C41 1.608(11) .
N2A C42B 1.512(14) .
C40 N2B 1.486(5) .
C41 C42B 1.473(13) 2_466
C41 C42A 1.563(6) 2_466
C41 N2B 1.490(6) .
C42B C41 1.473(12) 2_466
O9B C43B 1.443(13) .
O10 C44 1.422(4) .
C42A C41 1.563(6) 2_466
C42A N2B 1.480(7) .

loop_
_geom_torsion_atom_site_label_1
_geom_torsion_atom_site_label_2
_geom_torsion_atom_site_label_3
_geom_torsion_atom_site_label_4
_geom_torsion
_geom_torsion_site_symmetry_1
_geom_torsion_site_symmetry_4
O1 C2 C1 C34 1.7(4) . .
O1 C2 C1 C6 179.7(2) . .
C24 C23 C22 O6 -178.9(2) . .
C24 C23 C22 C21 0.4(4) . .
C24 C19 C16 C14 -100.8(3) . .
C24 C19 C16 C17 24.9(3) . .
C24 C19 C20 O5 -179.1(2) . .
C24 C19 C20 C21 1.5(4) . .
O8 C31 C30 C29 177.5(3) . .
O4 C13 C12 C11 179.3(3) . .
C28 C25 C23 C24 102.9(3) . .
C28 C25 C23 C22 -77.2(3) . .
C28 C25 C26 C27 58.2(3) . .
C28 C33 C32 C34 174.0(2) . .
C28 C33 C32 C31 -3.5(4) . .
C28 C29 C30 C31 -1.8(4) . .
O3 C11 C12 C13 -178.6(3) . .
C7 C10 C11 O3 -5.1(4) . .
C7 C10 C11 C12 176.9(3) . .
C7 C5 C4 O2 0.6(4) . .
C7 C5 C4 C3 179.4(2) . .
C14 C13 C12 C11 -0.5(4) . .
C14 C15 C10 C7 -175.4(2) . .
C14 C15 C10 C11 1.2(4) . .
C14 C16 C17 C18 -58.2(3) . .
C25 C28 C33 C32 -176.0(2) . .
C25 C28 C29 O7 -2.0(4) . .
C25 C28 C29 C30 178.7(3) . .
C25 C23 C22 O6 1.2(3) . .
C25 C23 C22 C21 -179.5(2) . .
C34 C32 C31 O8 7.6(4) . .
C34 C32 C31 C30 -173.7(3) . .
C23 C24 C19 C16 179.0(2) . .
C23 C24 C19 C20 -0.6(3) . .
C23 C25 C26 C27 -176.2(2) . .
C19 C24 C23 C25 179.6(2) . .
C19 C24 C23 C22 -0.3(3) . .
C19 C16 C17 C18 175.3(2) . .
C6 C5 C4 O2 -178.2(2) . .
C6 C5 C4 C3 0.6(4) . .
C33 C28 C25 C23 -67.9(3) . .
C33 C28 C25 C26 59.1(3) . .
C33 C28 C29 O7 -178.6(3) . .
C33 C28 C29 C30 2.1(4) . .
C33 C32 C31 O8 -175.0(3) . .
C33 C32 C31 C30 3.7(4) . .
C13 C14 C15 C10 -2.2(4) . .
C13 C14 C16 C19 -118.1(2) . .
C13 C14 C16 C17 114.4(2) . .
C15 C14 C13 O4 -177.9(2) . .
C15 C14 C13 C12 1.8(4) . .
C15 C14 C16 C19 66.1(3) . .
C15 C14 C16 C17 -61.4(3) . .
C15 C10 C11 O3 178.3(2) . .
C15 C10 C11 C12 0.3(4) . .
C16 C14 C13 O4 6.2(4) . .
C16 C14 C13 C12 -174.1(2) . .
C16 C14 C15 C10 173.8(2) . .
C16 C19 C20 O5 1.3(3) . .
C16 C19 C20 C21 -178.1(2) . .
C32 C34 C1 C6 -104.9(3) . .
C32 C34 C1 C2 73.0(3) . .
C32 C34 C35 C36 -60.7(3) . .
C32 C31 C30 C29 -1.2(4) . .
C10 C7 C5 C6 105.7(3) . .
C10 C7 C5 C4 -73.1(3) . .
C10 C7 C8 C9 59.0(3) . .
C10 C11 C12 C13 -0.7(4) . .
C26 C25 C23 C24 -22.5(3) . .
C26 C25 C23 C22 157.4(2) . .
C29 C28 C25 C23 115.6(3) . .
C29 C28 C25 C26 -117.4(3) . .
C29 C28 C33 C32 0.6(4) . .
C5 C7 C10 C15 -66.1(3) . .
C5 C7 C10 C11 117.5(3) . .
C5 C7 C8 C9 -175.1(2) . .
C5 C6 C1 C34 177.2(2) . .
C5 C6 C1 C2 -0.7(4) . .
C20 C19 C16 C14 78.8(3) . .
C20 C19 C16 C17 -155.5(2) . .
C20 C21 C22 O6 179.7(2) . .
C20 C21 C22 C23 0.5(4) . .
C3 C2 C1 C34 -176.7(2) . .
C3 C2 C1 C6 1.3(4) . .
C22 C21 C20 O5 179.2(2) . .
C22 C21 C20 C19 -1.4(4) . .
O7 C29 C30 C31 178.9(3) . .
C2 C3 C4 O2 178.7(3) . .
C2 C3 C4 C5 -0.1(4) . .
C8 C7 C10 C15 60.8(3) . .
C8 C7 C10 C11 -115.6(3) . .
C8 C7 C5 C6 -19.7(3) . .
C8 C7 C5 C4 161.6(2) . .
C4 C3 C2 O1 -179.3(3) . .
C4 C3 C2 C1 -1.0(4) . .
C1 C34 C32 C33 70.0(3) . .
C1 C34 C32 C31 -112.7(3) . .
C1 C34 C35 C36 174.3(2) . .
C1 C6 C5 C7 -179.0(2) . .
C1 C6 C5 C4 -0.2(4) . .
C35 C34 C32 C33 -57.3(3) . .
C35 C34 C32 C31 120.1(3) . .
C35 C34 C1 C6 20.2(3) . .
C35 C34 C1 C2 -161.9(2) . .
C38 N1 C37 C39 175.9(3) . 2_576
C38 N1 C39 C37 -176.4(3) . 2_576
C37 N1 C39 C37 57.1(5) . 2_576
C39 N1 C37 C39 -57.2(5) . 2_576
N2A C40 N2B C41 80.7(10) . .
N2A C40 N2B C42A -39.3(9) . .
N2A C41 N2B C40 -76.6(10) . .
N2A C41 N2B C42A 43.7(9) . .
C40 N2A C41 C42B -173.5(6) . 2_466
C40 N2A C41 C42A 149.5(5) . 2_466
C40 N2A C41 N2B 64.3(9) . .
C40 N2A C42B C41 179.3(7) . 2_466
C41 N2A C40 N2B -60.7(9) . .
C41 N2A C42B C41 -68.7(10) . 2_466
C41 C42A N2B C40 -176.2(4) 2_466 .
C41 C42A N2B C41 61.4(6) 2_466 .
C42B N2A C40 N2B 51.2(9) . .
C42B N2A C41 C42B 67.9(11) . 2_466
C42B N2A C41 C42A 30.9(10) . 2_466
C42B N2A C41 N2B -54.3(9) . .
C42B C41 N2B C40 -144.1(6) 2_466 .
C42B C41 N2B C42A -23.8(9) 2_466 .
C42A C41 N2B C40 178.0(4) 2_466 .
C42A C41 N2B C42A -61.8(6) 2_466 .

loop_
_diffrn_oxdiff_twin_id
_diffrn_oxdiff_twin_ratio
_diffrn_oxdiff_twin_reflns_isolated
_diffrn_oxdiff_twin_reflns_overlapped
1 0.6890 18063 25203
2 0.3110 18087 25203
